data_7037752
loop_
_publ_author_name
'Li, Jia-Jia'
'Fan, Ting-Ting'
'Qu, Xiang-Long'
'Han, Hong-Liang'
'Li, Xia'

_publ_section_title
;
 Temperature-induced 1D lanthanide polymeric frameworks based on Lnn (n =
 2, 2, 4, 6) cores: synthesis, crystal structures and luminescence
 properties.
;
_journal_issue 7
_journal_name_full 'Dalton transactions (Cambridge, England : 2003)'
_journal_page_first 2924
_journal_page_last 2935
_journal_paper_doi 10.1039/c5dt04262c
_journal_volume 45
_journal_year 2016
_chemical_formula_sum 'C48 H22 F12 N4 O15 Sm2'
_chemical_formula_weight 1423.39
_space_group_crystal_system triclinic
_space_group_IT_number 2
_space_group_name_Hall '-P 1'
_space_group_name_H-M_alt 'P -1'
_symmetry_space_group_name_Hall '-P 1'
_symmetry_space_group_name_H-M 'P -1'
_atom_sites_solution_hydrogens mixed
_audit_creation_method SHELXL-2014/7
_audit_update_record
;
2015-12-21 deposited with the CCDC.
2015-12-22 downloaded from the CCDC.
;
_cell_angle_alpha 63.6830(10)
_cell_angle_beta 81.1270(10)
_cell_angle_gamma 65.5600(10)
_cell_formula_units_Z 2
_cell_length_a 13.9748(5)
_cell_length_b 14.1728(5)
_cell_length_c 15.0597(6)
_cell_measurement_reflns_used 8418
_cell_measurement_temperature 293(2)
_cell_measurement_theta_max 26.83
_cell_measurement_theta_min 3.17
_cell_volume 2432.48(16)
_computing_cell_refinement 'Bruker SMART'
_computing_data_collection 'Bruker SMART'
_computing_data_reduction 'Bruker SAINT'
_computing_molecular_graphics 'Bruker SHELXTL'
_computing_publication_material 'Bruker SHELXTL'
_computing_structure_refinement 'SHELXL-2014/7 (Sheldrick, 2014)'
_computing_structure_solution 'SHELXS-97 (Sheldrick, 1990)'
_diffrn_ambient_temperature 293(2)
_diffrn_measured_fraction_theta_full 0.998
_diffrn_measured_fraction_theta_max 0.994
_diffrn_measurement_device_type 'Bruker CCD area detector'
_diffrn_measurement_method 'phi and omega scans'
_diffrn_radiation_type MoK\a
_diffrn_radiation_wavelength 0.71073
_diffrn_reflns_av_R_equivalents 0.0665
_diffrn_reflns_av_unetI/netI 0.0466
_diffrn_reflns_laue_measured_fraction_full 0.998
_diffrn_reflns_laue_measured_fraction_max 0.994
_diffrn_reflns_limit_h_max 18
_diffrn_reflns_limit_h_min -17
_diffrn_reflns_limit_k_max 18
_diffrn_reflns_limit_k_min -18
_diffrn_reflns_limit_l_max 19
_diffrn_reflns_limit_l_min -19
_diffrn_reflns_number 51139
_diffrn_reflns_point_group_measured_fraction_full 0.998
_diffrn_reflns_point_group_measured_fraction_max 0.994
_diffrn_reflns_theta_full 25.242
_diffrn_reflns_theta_max 27.554
_diffrn_reflns_theta_min 2.891
_diffrn_source 'fine-focus sealed tube'
_exptl_absorpt_coefficient_mu 2.512
_exptl_absorpt_correction_T_max 0.6468
_exptl_absorpt_correction_T_min 0.6206
_exptl_absorpt_correction_type multi-scan
_exptl_absorpt_process_details 'SADABS; Bruker, 2000'
_exptl_crystal_colour colorless
_exptl_crystal_density_diffrn 1.943
_exptl_crystal_density_method 'not measured'
_exptl_crystal_description block
_exptl_crystal_F_000 1380
_exptl_crystal_size_max 0.210
_exptl_crystal_size_mid 0.200
_exptl_crystal_size_min 0.190
_refine_diff_density_max 1.031
_refine_diff_density_min -0.826
_refine_diff_density_rms 0.142
_refine_ls_extinction_method none
_refine_ls_goodness_of_fit_ref 1.062
_refine_ls_hydrogen_treatment constr
_refine_ls_matrix_type full
_refine_ls_number_parameters 730
_refine_ls_number_reflns 11189
_refine_ls_number_restraints 7
_refine_ls_restrained_S_all 1.062
_refine_ls_R_factor_all 0.0481
_refine_ls_R_factor_gt 0.0320
_refine_ls_shift/su_max 0.017
_refine_ls_shift/su_mean 0.001
_refine_ls_structure_factor_coef Fsqd
_refine_ls_weighting_details 'w=1/[\s^2^(Fo^2^)+(0.0413P)^2^] where P=(Fo^2^+2Fc^2^)/3'
_refine_ls_weighting_scheme calc
_refine_ls_wR_factor_gt 0.0753
_refine_ls_wR_factor_ref 0.0793
_reflns_Friedel_coverage 0.000
_reflns_number_gt 8868
_reflns_number_total 11189
_reflns_threshold_expression 'I > 2\s(I)'
_cod_data_source_file c5dt04262c2.cif
_cod_data_source_block 1
_cod_depositor_comments 'Adding full bibliography for 7037751--7037761.cif.'
_cod_database_code 7037752
_audit_block_doi 10.5517/cc14bpqw
_shelx_shelxl_version_number 2014/7
_shelx_space_group_comment
;
The symmetry employed for this shelxl refinement is uniquely defined
by the following loop, which should always be used as a source of
symmetry information in preference to the above space-group names.
They are only intended as comments.
;
_shelx_estimated_absorpt_t_min 0.621
_shelx_estimated_absorpt_t_max 0.647

loop_
_space_group_symop_operation_xyz
'x, y, z'
'-x, -y, -z'

loop_
_atom_site_label
_atom_site_type_symbol
_atom_site_fract_x
_atom_site_fract_y
_atom_site_fract_z
_atom_site_U_iso_or_equiv
_atom_site_adp_type
_atom_site_occupancy
_atom_site_site_symmetry_order
_atom_site_calc_flag
_atom_site_refinement_flags_posn
_atom_site_refinement_flags_adp
Sm1 Sm 0.64632(2) -0.01400(2) 0.56149(2) 0.02125(6) Uani 1 1 d . .
Sm2 Sm 0.60581(2) 0.23892(2) 0.14070(2) 0.02343(6) Uani 1 1 d . .
C1 C 0.8961(3) -0.2247(3) 0.5717(3) 0.0383(9) Uani 1 1 d . .
H1 H 0.8540 -0.2530 0.5574 0.046 Uiso 1 1 calc R U
C2 C 1.0040(3) -0.2821(3) 0.5740(3) 0.0463(10) Uani 1 1 d . .
H2 H 1.0331 -0.3470 0.5616 0.056 Uiso 1 1 calc R U
C3 C 1.0665(3) -0.2421(4) 0.5947(3) 0.0473(11) Uani 1 1 d . .
H3 H 1.1393 -0.2792 0.5962 0.057 Uiso 1 1 calc R U
C4 C 1.0219(3) -0.1452(3) 0.6139(3) 0.0355(9) Uani 1 1 d . .
C5 C 1.0820(3) -0.0954(4) 0.6336(3) 0.0430(10) Uani 1 1 d . .
H5 H 1.1551 -0.1287 0.6341 0.052 Uiso 1 1 calc R U
C6 C 1.0361(3) -0.0024(4) 0.6511(3) 0.0441(10) Uani 1 1 d . .
H6 H 1.0775 0.0293 0.6614 0.053 Uiso 1 1 calc R U
C7 C 0.9243(3) 0.0495(3) 0.6544(3) 0.0352(9) Uani 1 1 d . .
C8 C 0.8729(3) 0.1426(3) 0.6793(3) 0.0420(10) Uani 1 1 d . .
H8 H 0.9114 0.1754 0.6922 0.050 Uiso 1 1 calc R U
C9 C 0.7663(3) 0.1845(3) 0.6847(3) 0.0411(9) Uani 1 1 d . .
H9 H 0.7315 0.2437 0.7043 0.049 Uiso 1 1 calc R U
C10 C 0.7101(3) 0.1371(3) 0.6602(3) 0.0343(8) Uani 1 1 d . .
H10 H 0.6371 0.1688 0.6609 0.041 Uiso 1 1 calc R U
C11 C 0.8615(3) 0.0048(3) 0.6345(2) 0.0274(7) Uani 1 1 d . .
C12 C 0.9120(2) -0.0933(3) 0.6120(2) 0.0270(7) Uani 1 1 d . .
C13 C 0.8500(3) 0.0509(3) 0.1188(3) 0.0458(10) Uani 1 1 d . .
H13 H 0.8080 0.0118 0.1249 0.055 Uiso 1 1 calc R U
C14 C 0.9578(4) -0.0011(4) 0.1095(3) 0.0565(12) Uani 1 1 d . .
H14 H 0.9867 -0.0734 0.1098 0.068 Uiso 1 1 calc R U
C15 C 1.0205(3) 0.0553(4) 0.0999(3) 0.0568(12) Uani 1 1 d . .
H15 H 1.0926 0.0221 0.0934 0.068 Uiso 1 1 calc R U
C16 C 0.9750(3) 0.1638(4) 0.1000(3) 0.0490(11) Uani 1 1 d . .
C17 C 1.0348(3) 0.2271(5) 0.0942(4) 0.0689(15) Uani 1 1 d . .
H17 H 1.1075 0.1959 0.0896 0.083 Uiso 1 1 calc R U
C18 C 0.9889(4) 0.3298(5) 0.0952(4) 0.0710(15) Uani 1 1 d . .
H18 H 1.0302 0.3682 0.0924 0.085 Uiso 1 1 calc R U
C19 C 0.8775(3) 0.3820(4) 0.1004(3) 0.0501(11) Uani 1 1 d . .
C20 C 0.8252(4) 0.4909(4) 0.0993(4) 0.0653(14) Uani 1 1 d . .
H20 H 0.8633 0.5333 0.0949 0.078 Uiso 1 1 calc R U
C21 C 0.7190(4) 0.5344(4) 0.1047(4) 0.0615(13) Uani 1 1 d . .
H21 H 0.6835 0.6066 0.1039 0.074 Uiso 1 1 calc R U
C22 C 0.6639(3) 0.4690(3) 0.1114(3) 0.0423(10) Uani 1 1 d . .
H22 H 0.5911 0.4995 0.1153 0.051 Uiso 1 1 calc R U
C23 C 0.8148(3) 0.3227(3) 0.1076(3) 0.0342(8) Uani 1 1 d . .
C24 C 0.8656(3) 0.2098(3) 0.1089(3) 0.0360(9) Uani 1 1 d . .
C25 C 0.6926(2) -0.0444(3) 0.3357(3) 0.0250(7) Uani 1 1 d . .
C26 C 0.7272(3) -0.1585(3) 0.3294(2) 0.0254(7) Uani 1 1 d . .
C27 C 0.8296(3) -0.2339(3) 0.3432(3) 0.0325(8) Uani 1 1 d . .
C28 C 0.8598(3) -0.3387(3) 0.3413(3) 0.0379(9) Uani 1 1 d . .
C29 C 0.7853(3) -0.3682(3) 0.3239(3) 0.0413(10) Uani 1 1 d . .
C30 C 0.6829(3) -0.2936(3) 0.3081(3) 0.0365(9) Uani 1 1 d . .
C31 C 0.6514(3) -0.1887(3) 0.3103(2) 0.0263(7) Uani 1 1 d . .
C32 C 0.5362(3) -0.1090(3) 0.2959(3) 0.0274(7) Uani 1 1 d . .
C33 C 0.3982(3) 0.3949(3) 0.1457(2) 0.0288(8) Uani 1 1 d . .
C34 C 0.2922(3) 0.4807(3) 0.1500(2) 0.0281(8) Uani 1 1 d . .
C35 C 0.2024(3) 0.4581(3) 0.1649(3) 0.0367(9) Uani 1 1 d . .
C36 C 0.1053(3) 0.5372(3) 0.1680(3) 0.0423(10) Uani 1 1 d . .
C37 C 0.0942(3) 0.6440(3) 0.1553(3) 0.0434(10) Uani 1 1 d . .
C38 C 0.1835(3) 0.6677(3) 0.1405(3) 0.0355(9) Uani 1 1 d . .
C39 C 0.2811(3) 0.5898(3) 0.1368(2) 0.0291(8) Uani 1 1 d . .
C40 C 0.3711(3) 0.6313(3) 0.1176(3) 0.0280(8) Uani 1 1 d . .
C41 C 0.6121(3) 0.2308(3) 0.3755(3) 0.0249(7) Uani 1 1 d . .
C42 C 0.5127(3) 0.3187(3) 0.3925(2) 0.0239(7) Uani 1 1 d . .
C43 C 0.5189(3) 0.4143(3) 0.3904(3) 0.0316(8) Uani 1 1 d . .
C44 C 0.4325(3) 0.4966(3) 0.4077(3) 0.0328(8) Uani 1 1 d . .
C45 C 0.3393(3) 0.4844(3) 0.4256(3) 0.0333(8) Uani 1 1 d . .
C46 C 0.3305(3) 0.3911(3) 0.4248(3) 0.0301(8) Uani 1 1 d . .
C47 C 0.4165(3) 0.3066(3) 0.4095(2) 0.0242(7) Uani 1 1 d . .
C48 C 0.4079(3) 0.2036(3) 0.4115(2) 0.0233(7) Uani 1 1 d . .
F1 F 0.90612(16) -0.20763(19) 0.35834(19) 0.0493(6) Uani 1 1 d . .
F2 F 0.96125(17) -0.4121(2) 0.3584(2) 0.0589(7) Uani 1 1 d . .
F3 F 0.8133(2) -0.4701(2) 0.3220(2) 0.0686(8) Uani 1 1 d . .
F4 F 0.61052(18) -0.3257(2) 0.2932(2) 0.0582(7) Uani 1 1 d . .
F5 F 0.20432(17) 0.35913(19) 0.1739(2) 0.0542(7) Uani 1 1 d . .
F6 F 0.01863(18) 0.5133(2) 0.1817(2) 0.0690(8) Uani 1 1 d . .
F7 F -0.00089(18) 0.7225(2) 0.1564(2) 0.0658(8) Uani 1 1 d . .
F8 F 0.17047(18) 0.77255(19) 0.12779(18) 0.0509(6) Uani 1 1 d . .
F9 F 0.61070(17) 0.42787(19) 0.37223(18) 0.0482(6) Uani 1 1 d . .
F10 F 0.44080(18) 0.58799(18) 0.40617(18) 0.0487(6) Uani 1 1 d . .
F11 F 0.25405(19) 0.56332(19) 0.4439(2) 0.0581(7) Uani 1 1 d . .
F12 F 0.23505(16) 0.38672(18) 0.44191(18) 0.0484(6) Uani 1 1 d . .
N1 N 0.8492(2) -0.1320(2) 0.5886(2) 0.0288(6) Uani 1 1 d . .
N2 N 0.7553(2) 0.0493(2) 0.6361(2) 0.0261(6) Uani 1 1 d . .
N3 N 0.8043(2) 0.1532(3) 0.1193(2) 0.0358(7) Uani 1 1 d . .
N4 N 0.7090(2) 0.3667(2) 0.1125(2) 0.0306(7) Uani 1 1 d . .
O1 O 0.70627(19) -0.0491(2) 0.41672(18) 0.0355(6) Uani 1 1 d . .
O2 O 0.6510(2) 0.0425(2) 0.25869(18) 0.0403(6) Uani 1 1 d . .
O3 O 0.49280(17) -0.1010(2) 0.37285(17) 0.0309(5) Uani 1 1 d . .
O4 O 0.4946(2) -0.0595(2) 0.21165(19) 0.0415(6) Uani 1 1 d . .
O5 O 0.4145(2) 0.2913(2) 0.1740(2) 0.0484(7) Uani 1 1 d . .
O6 O 0.47215(19) 0.4274(2) 0.1144(2) 0.0427(7) Uani 1 1 d . .
O7 O 0.38995(19) 0.6794(2) 0.02804(17) 0.0331(6) Uani 1 1 d . .
O8 O 0.4107(2) 0.6226(2) 0.18928(19) 0.0459(7) Uani 1 1 d . .
O9 O 0.62994(19) 0.2426(2) 0.28796(17) 0.0345(6) Uani 1 1 d . .
O10 O 0.66934(17) 0.15591(19) 0.44896(17) 0.0271(5) Uani 1 1 d . .
O11 O 0.48704(17) 0.11039(18) 0.43539(17) 0.0279(5) Uani 1 1 d . .
O12 O 0.32058(18) 0.2135(2) 0.39009(19) 0.0357(6) Uani 1 1 d . .
O13 O 0.65899(19) -0.1186(2) 0.74264(17) 0.0363(6) Uani 1 1 d D .
H13A H 0.6593 -0.1839 0.7654 0.054 Uiso 1 1 d DR U
H13B H 0.6187 -0.0775 0.7709 0.054 Uiso 1 1 d DR U
O14 O 0.5643(3) 0.1269(3) 0.0784(2) 0.0714(11) Uani 1 1 d D .
H14A H 0.5557 0.1460 0.0198 0.107 Uiso 1 1 d DR U
H14B H 0.5506 0.0698 0.1132 0.107 Uiso 1 1 d DR U
O15 O 0.5363(5) 0.1863(4) 0.8889(3) 0.133(2) Uani 1 1 d D .
H15A H 0.4776 0.2072 0.8688 0.200 Uiso 1 1 d DR U
H15B H 0.5383 0.2515 0.8580 0.200 Uiso 1 1 d DR U

loop_
_atom_site_aniso_label
_atom_site_aniso_U_11
_atom_site_aniso_U_22
_atom_site_aniso_U_33
_atom_site_aniso_U_23
_atom_site_aniso_U_13
_atom_site_aniso_U_12
Sm1 0.01878(9) 0.01893(9) 0.02593(10) -0.00873(7) -0.00149(7) -0.00724(7)
Sm2 0.02508(10) 0.01971(9) 0.02268(10) -0.00718(7) 0.00177(7) -0.00841(8)
C1 0.031(2) 0.032(2) 0.053(3) -0.0197(19) -0.0011(18) -0.0095(17)
C2 0.034(2) 0.036(2) 0.062(3) -0.024(2) -0.002(2) -0.0020(19)
C3 0.0219(19) 0.047(3) 0.060(3) -0.020(2) -0.0015(19) -0.0025(18)
C4 0.0217(18) 0.043(2) 0.033(2) -0.0102(17) -0.0006(15) -0.0105(17)
C5 0.0215(19) 0.061(3) 0.045(2) -0.019(2) 0.0004(17) -0.0184(19)
C6 0.033(2) 0.062(3) 0.049(3) -0.023(2) 0.0015(19) -0.030(2)
C7 0.034(2) 0.040(2) 0.033(2) -0.0089(17) -0.0021(16) -0.0214(18)
C8 0.043(2) 0.044(2) 0.050(3) -0.018(2) -0.0062(19) -0.026(2)
C9 0.045(2) 0.034(2) 0.050(2) -0.0178(19) -0.0094(19) -0.0160(19)
C10 0.0281(19) 0.031(2) 0.045(2) -0.0140(18) -0.0044(17) -0.0132(17)
C11 0.0261(18) 0.0297(18) 0.0227(18) -0.0033(15) -0.0050(14) -0.0139(15)
C12 0.0211(17) 0.0327(19) 0.0236(18) -0.0050(15) -0.0012(14) -0.0140(15)
C13 0.042(2) 0.035(2) 0.049(3) -0.020(2) 0.0073(19) -0.0042(19)
C14 0.056(3) 0.042(3) 0.045(3) -0.018(2) 0.002(2) 0.005(2)
C15 0.032(2) 0.062(3) 0.052(3) -0.021(2) 0.007(2) -0.001(2)
C16 0.030(2) 0.059(3) 0.044(3) -0.019(2) 0.0049(19) -0.009(2)
C17 0.026(2) 0.097(4) 0.078(4) -0.037(3) 0.005(2) -0.021(3)
C18 0.041(3) 0.090(4) 0.099(4) -0.046(4) 0.009(3) -0.036(3)
C19 0.041(2) 0.062(3) 0.058(3) -0.027(2) 0.008(2) -0.029(2)
C20 0.053(3) 0.069(3) 0.099(4) -0.045(3) 0.011(3) -0.040(3)
C21 0.055(3) 0.051(3) 0.097(4) -0.042(3) 0.010(3) -0.028(2)
C22 0.034(2) 0.041(2) 0.061(3) -0.027(2) 0.0101(19) -0.0205(19)
C23 0.0303(19) 0.047(2) 0.029(2) -0.0155(17) 0.0047(16) -0.0195(18)
C24 0.0278(19) 0.042(2) 0.029(2) -0.0113(17) -0.0002(16) -0.0096(18)
C25 0.0217(17) 0.0241(17) 0.030(2) -0.0113(15) 0.0020(14) -0.0108(14)
C26 0.0289(18) 0.0208(17) 0.0259(18) -0.0090(14) 0.0028(14) -0.0107(15)
C27 0.0247(18) 0.032(2) 0.044(2) -0.0184(18) 0.0038(16) -0.0122(16)
C28 0.028(2) 0.030(2) 0.051(2) -0.0209(19) 0.0029(18) -0.0035(17)
C29 0.044(2) 0.0242(19) 0.060(3) -0.0247(19) 0.004(2) -0.0097(18)
C30 0.035(2) 0.031(2) 0.051(2) -0.0216(19) 0.0009(18) -0.0150(17)
C31 0.0287(18) 0.0234(17) 0.0280(18) -0.0119(15) 0.0038(14) -0.0112(15)
C32 0.0267(18) 0.0240(17) 0.036(2) -0.0137(16) -0.0002(16) -0.0120(15)
C33 0.0332(19) 0.0228(18) 0.0251(19) -0.0060(15) -0.0004(15) -0.0099(16)
C34 0.0252(18) 0.0270(18) 0.0237(18) -0.0052(15) 0.0015(14) -0.0088(15)
C35 0.030(2) 0.033(2) 0.043(2) -0.0127(18) 0.0026(17) -0.0133(17)
C36 0.030(2) 0.043(2) 0.054(3) -0.021(2) 0.0051(18) -0.0146(19)
C37 0.026(2) 0.038(2) 0.051(3) -0.016(2) 0.0094(18) -0.0030(17)
C38 0.038(2) 0.0268(19) 0.038(2) -0.0136(17) 0.0077(17) -0.0110(17)
C39 0.0314(19) 0.0277(18) 0.0218(18) -0.0072(15) 0.0035(15) -0.0102(16)
C40 0.0286(18) 0.0211(17) 0.029(2) -0.0083(15) 0.0025(15) -0.0072(15)
C41 0.0292(18) 0.0219(17) 0.0293(19) -0.0098(15) 0.0037(15) -0.0171(15)
C42 0.0293(18) 0.0231(17) 0.0199(17) -0.0068(14) -0.0018(14) -0.0124(15)
C43 0.035(2) 0.0288(19) 0.035(2) -0.0110(16) -0.0009(16) -0.0178(17)
C44 0.043(2) 0.0218(18) 0.040(2) -0.0152(16) -0.0040(17) -0.0146(17)
C45 0.037(2) 0.0212(18) 0.040(2) -0.0155(16) 0.0018(17) -0.0068(16)
C46 0.0284(18) 0.0237(18) 0.036(2) -0.0098(16) 0.0047(16) -0.0121(15)
C47 0.0297(18) 0.0190(16) 0.0216(17) -0.0052(14) -0.0012(14) -0.0103(15)
C48 0.0290(18) 0.0215(17) 0.0215(17) -0.0069(14) 0.0028(14) -0.0146(15)
F1 0.0288(12) 0.0488(14) 0.0786(18) -0.0333(13) 0.0000(11) -0.0149(11)
F2 0.0319(13) 0.0425(14) 0.090(2) -0.0339(14) -0.0023(13) 0.0042(11)
F3 0.0632(17) 0.0337(13) 0.115(2) -0.0454(15) -0.0053(16) -0.0063(13)
F4 0.0476(14) 0.0461(14) 0.102(2) -0.0431(15) -0.0045(14) -0.0219(12)
F5 0.0351(13) 0.0387(13) 0.092(2) -0.0263(13) 0.0031(12) -0.0186(11)
F6 0.0303(13) 0.0669(18) 0.112(2) -0.0377(17) 0.0133(14) -0.0242(13)
F7 0.0332(13) 0.0499(15) 0.096(2) -0.0342(15) 0.0193(13) -0.0022(12)
F8 0.0462(14) 0.0330(12) 0.0707(17) -0.0280(12) 0.0094(12) -0.0086(11)
F9 0.0414(13) 0.0427(13) 0.0747(17) -0.0268(12) 0.0036(12) -0.0274(11)
F10 0.0578(15) 0.0286(12) 0.0709(16) -0.0270(12) -0.0041(12) -0.0181(11)
F11 0.0528(15) 0.0335(13) 0.091(2) -0.0368(14) 0.0181(14) -0.0128(12)
F12 0.0305(12) 0.0394(13) 0.0792(18) -0.0297(12) 0.0146(11) -0.0162(10)
N1 0.0248(15) 0.0264(16) 0.0330(17) -0.0105(13) -0.0013(13) -0.0096(13)
N2 0.0245(15) 0.0241(15) 0.0288(16) -0.0079(12) -0.0016(12) -0.0115(12)
N3 0.0314(17) 0.0344(18) 0.0327(18) -0.0133(14) 0.0027(14) -0.0061(15)
N4 0.0302(16) 0.0337(17) 0.0320(17) -0.0150(14) 0.0048(13) -0.0161(14)
O1 0.0380(15) 0.0345(14) 0.0338(15) -0.0180(12) -0.0029(12) -0.0086(12)
O2 0.0601(18) 0.0214(13) 0.0345(15) -0.0059(12) -0.0082(13) -0.0145(13)
O3 0.0264(12) 0.0320(13) 0.0326(14) -0.0151(11) 0.0039(11) -0.0093(11)
O4 0.0396(15) 0.0458(16) 0.0332(15) -0.0151(13) -0.0035(12) -0.0114(13)
O5 0.0302(14) 0.0262(14) 0.080(2) -0.0151(14) 0.0124(14) -0.0149(12)
O6 0.0277(14) 0.0249(13) 0.068(2) -0.0144(13) 0.0084(13) -0.0117(12)
O7 0.0413(15) 0.0318(14) 0.0225(13) -0.0047(11) 0.0036(11) -0.0190(12)
O8 0.0622(19) 0.0544(18) 0.0269(14) -0.0110(13) -0.0047(13) -0.0324(16)
O9 0.0450(15) 0.0344(14) 0.0264(13) -0.0127(11) 0.0052(11) -0.0192(12)
O10 0.0250(12) 0.0242(12) 0.0293(13) -0.0073(11) -0.0031(10) -0.0100(10)
O11 0.0285(13) 0.0178(11) 0.0325(13) -0.0075(10) -0.0047(10) -0.0060(10)
O12 0.0283(13) 0.0300(13) 0.0558(17) -0.0202(13) -0.0006(12) -0.0148(11)
O13 0.0464(15) 0.0246(13) 0.0323(14) -0.0068(11) 0.0036(12) -0.0154(12)
O14 0.149(3) 0.063(2) 0.0302(16) -0.0094(15) -0.0022(19) -0.076(2)
O15 0.279(7) 0.124(4) 0.047(2) -0.007(2) -0.031(3) -0.142(4)

loop_
_atom_type_symbol
_atom_type_description
_atom_type_scat_dispersion_real
_atom_type_scat_dispersion_imag
_atom_type_scat_source
C C 0.0033 0.0016 'International Tables Vol C Tables 4.2.6.8 and 6.1.1.4'
H H 0.0000 0.0000 'International Tables Vol C Tables 4.2.6.8 and 6.1.1.4'
F F 0.0171 0.0103 'International Tables Vol C Tables 4.2.6.8 and 6.1.1.4'
N N 0.0061 0.0033 'International Tables Vol C Tables 4.2.6.8 and 6.1.1.4'
O O 0.0106 0.0060 'International Tables Vol C Tables 4.2.6.8 and 6.1.1.4'
Sm Sm -0.1638 3.4418 'International Tables Vol C Tables 4.2.6.8 and 6.1.1.4'

loop_
_geom_angle_atom_site_label_1
_geom_angle_atom_site_label_2
_geom_angle_atom_site_label_3
_geom_angle
_geom_angle_site_symmetry_1
_geom_angle_site_symmetry_3
O10 Sm1 O3 87.02(8) . 2_656
O10 Sm1 O1 77.28(8) . .
O3 Sm1 O1 144.65(8) 2_656 .
O10 Sm1 O12 149.77(8) . 2_656
O3 Sm1 O12 122.00(8) 2_656 2_656
O1 Sm1 O12 73.70(8) . 2_656
O10 Sm1 O13 133.98(8) . .
O3 Sm1 O13 72.20(8) 2_656 .
O1 Sm1 O13 139.69(8) . .
O12 Sm1 O13 69.55(8) 2_656 .
O10 Sm1 O11 72.06(7) . .
O3 Sm1 O11 70.74(8) 2_656 .
O1 Sm1 O11 74.32(8) . .
O12 Sm1 O11 107.40(7) 2_656 .
O13 Sm1 O11 132.43(8) . .
O10 Sm1 N1 92.15(8) . .
O3 Sm1 N1 139.37(8) 2_656 .
O1 Sm1 N1 73.50(9) . .
O12 Sm1 N1 71.72(8) 2_656 .
O13 Sm1 N1 79.71(9) . .
O11 Sm1 N1 146.56(8) . .
O10 Sm1 N2 65.77(8) . .
O3 Sm1 N2 80.61(8) 2_656 .
O1 Sm1 N2 119.43(8) . .
O12 Sm1 N2 122.93(8) 2_656 .
O13 Sm1 N2 70.51(8) . .
O11 Sm1 N2 129.63(7) . .
N1 Sm1 N2 62.39(8) . .
O10 Sm1 O11 133.62(7) . 2_656
O3 Sm1 O11 86.25(7) 2_656 2_656
O1 Sm1 O11 82.32(8) . 2_656
O12 Sm1 O11 50.03(7) 2_656 2_656
O13 Sm1 O11 86.55(7) . 2_656
O11 Sm1 O11 62.42(8) . 2_656
N1 Sm1 O11 121.18(8) . 2_656
N2 Sm1 O11 156.12(8) . 2_656
O10 Sm1 C48 147.25(8) . 2_656
O3 Sm1 C48 106.52(8) 2_656 2_656
O1 Sm1 C48 74.69(9) . 2_656
O12 Sm1 C48 24.74(8) 2_656 2_656
O13 Sm1 C48 78.75(8) . 2_656
O11 Sm1 C48 84.25(8) . 2_656
N1 Sm1 C48 95.81(9) . 2_656
N2 Sm1 C48 144.66(9) . 2_656
O11 Sm1 C48 25.45(8) 2_656 2_656
O7 Sm2 O9 146.75(8) 2_665 .
O7 Sm2 O2 131.58(8) 2_665 .
O9 Sm2 O2 77.11(8) . .
O7 Sm2 O6 83.03(9) 2_665 .
O9 Sm2 O6 80.63(9) . .
O2 Sm2 O6 138.90(9) . .
O7 Sm2 O14 72.03(9) 2_665 .
O9 Sm2 O14 141.17(9) . .
O2 Sm2 O14 67.11(9) . .
O6 Sm2 O14 117.20(11) . .
O7 Sm2 O5 103.87(9) 2_665 .
O9 Sm2 O5 88.51(9) . .
O2 Sm2 O5 92.95(9) . .
O6 Sm2 O5 52.15(8) . .
O14 Sm2 O5 79.06(11) . .
O7 Sm2 N3 80.27(9) 2_665 .
O9 Sm2 N3 92.14(9) . .
O2 Sm2 N3 78.58(10) . .
O6 Sm2 N3 136.67(9) . .
O14 Sm2 N3 95.01(11) . .
O5 Sm2 N3 171.12(9) . .
O7 Sm2 N4 78.70(9) 2_665 .
O9 Sm2 N4 69.08(8) . .
O2 Sm2 N4 126.71(9) . .
O6 Sm2 N4 74.35(9) . .
O14 Sm2 N4 146.30(10) . .
O5 Sm2 N4 124.95(9) . .
N3 Sm2 N4 63.31(9) . .
O7 Sm2 C33 94.01(9) 2_665 .
O9 Sm2 C33 83.60(9) . .
O2 Sm2 C33 116.64(9) . .
O6 Sm2 C33 25.88(8) . .
O14 Sm2 C33 98.93(11) . .
O5 Sm2 C33 26.28(9) . .
N3 Sm2 C33 162.50(10) . .
N4 Sm2 C33 99.44(9) . .
N1 C1 C2 124.0(4) . .
N1 C1 H1 118.0 . .
C2 C1 H1 118.0 . .
C3 C2 C1 118.7(4) . .
C3 C2 H2 120.7 . .
C1 C2 H2 120.7 . .
C2 C3 C4 120.1(3) . .
C2 C3 H3 120.0 . .
C4 C3 H3 120.0 . .
C3 C4 C12 117.7(3) . .
C3 C4 C5 123.7(3) . .
C12 C4 C5 118.6(3) . .
C6 C5 C4 121.7(3) . .
C6 C5 H5 119.2 . .
C4 C5 H5 119.2 . .
C5 C6 C7 121.2(3) . .
C5 C6 H6 119.4 . .
C7 C6 H6 119.4 . .
C8 C7 C11 117.3(3) . .
C8 C7 C6 123.2(3) . .
C11 C7 C6 119.5(3) . .
C9 C8 C7 119.7(3) . .
C9 C8 H8 120.1 . .
C7 C8 H8 120.1 . .
C8 C9 C10 118.8(4) . .
C8 C9 H9 120.6 . .
C10 C9 H9 120.6 . .
N2 C10 C9 123.5(3) . .
N2 C10 H10 118.2 . .
C9 C10 H10 118.2 . .
N2 C11 C7 122.9(3) . .
N2 C11 C12 118.2(3) . .
C7 C11 C12 118.8(3) . .
N1 C12 C4 122.1(3) . .
N1 C12 C11 117.8(3) . .
C4 C12 C11 120.1(3) . .
N3 C13 C14 123.2(4) . .
N3 C13 H13 118.4 . .
C14 C13 H13 118.4 . .
C15 C14 C13 119.2(4) . .
C15 C14 H14 120.4 . .
C13 C14 H14 120.4 . .
C14 C15 C16 119.2(4) . .
C14 C15 H15 120.4 . .
C16 C15 H15 120.4 . .
C15 C16 C24 117.6(4) . .
C15 C16 C17 123.1(4) . .
C24 C16 C17 119.3(4) . .
C18 C17 C16 121.4(4) . .
C18 C17 H17 119.3 . .
C16 C17 H17 119.3 . .
C17 C18 C19 121.4(4) . .
C17 C18 H18 119.3 . .
C19 C18 H18 119.3 . .
C20 C19 C23 116.9(4) . .
C20 C19 C18 123.5(4) . .
C23 C19 C18 119.6(4) . .
C21 C20 C19 119.8(4) . .
C21 C20 H20 120.1 . .
C19 C20 H20 120.1 . .
C20 C21 C22 118.9(4) . .
C20 C21 H21 120.5 . .
C22 C21 H21 120.5 . .
N4 C22 C21 123.7(4) . .
N4 C22 H22 118.2 . .
C21 C22 H22 118.2 . .
N4 C23 C19 122.9(4) . .
N4 C23 C24 118.2(3) . .
C19 C23 C24 118.8(3) . .
N3 C24 C16 122.9(4) . .
N3 C24 C23 117.7(3) . .
C16 C24 C23 119.4(4) . .
O1 C25 O2 127.7(3) . .
O1 C25 C26 116.5(3) . .
O2 C25 C26 115.8(3) . .
C27 C26 C31 118.2(3) . .
C27 C26 C25 122.5(3) . .
C31 C26 C25 119.3(3) . .
F1 C27 C26 120.7(3) . .
F1 C27 C28 117.1(3) . .
C26 C27 C28 122.2(3) . .
F2 C28 C29 120.4(3) . .
F2 C28 C27 120.3(3) . .
C29 C28 C27 119.3(3) . .
F3 C29 C30 120.3(3) . .
F3 C29 C28 120.1(3) . .
C30 C29 C28 119.6(3) . .
F4 C30 C29 118.5(3) . .
F4 C30 C31 119.7(3) . .
C29 C30 C31 121.8(3) . .
C30 C31 C26 118.9(3) . .
C30 C31 C32 120.7(3) . .
C26 C31 C32 120.5(3) . .
O4 C32 O3 126.8(3) . .
O4 C32 C31 118.4(3) . .
O3 C32 C31 114.8(3) . .
O6 C33 O5 119.8(3) . .
O6 C33 C34 118.5(3) . .
O5 C33 C34 121.7(3) . .
O6 C33 Sm2 58.58(17) . .
O5 C33 Sm2 61.23(18) . .
C34 C33 Sm2 176.4(2) . .
C35 C34 C39 117.8(3) . .
C35 C34 C33 122.2(3) . .
C39 C34 C33 120.0(3) . .
F5 C35 C36 115.7(3) . .
F5 C35 C34 122.2(3) . .
C36 C35 C34 122.1(3) . .
F6 C36 C35 120.8(4) . .
F6 C36 C37 118.9(3) . .
C35 C36 C37 120.2(3) . .
F7 C37 C36 120.5(3) . .
F7 C37 C38 121.1(4) . .
C36 C37 C38 118.3(3) . .
F8 C38 C39 120.6(3) . .
F8 C38 C37 117.2(3) . .
C39 C38 C37 122.2(3) . .
C38 C39 C34 119.4(3) . .
C38 C39 C40 115.2(3) . .
C34 C39 C40 125.4(3) . .
O8 C40 O7 126.9(3) . .
O8 C40 C39 117.4(3) . .
O7 C40 C39 115.4(3) . .
O10 C41 O9 126.1(3) . .
O10 C41 C42 116.9(3) . .
O9 C41 C42 117.1(3) . .
C43 C42 C47 119.6(3) . .
C43 C42 C41 117.8(3) . .
C47 C42 C41 122.7(3) . .
F9 C43 C44 118.8(3) . .
F9 C43 C42 120.1(3) . .
C44 C43 C42 121.2(3) . .
F10 C44 C45 120.6(3) . .
F10 C44 C43 120.0(3) . .
C45 C44 C43 119.4(3) . .
F11 C45 C44 120.4(3) . .
F11 C45 C46 119.3(3) . .
C44 C45 C46 120.4(3) . .
F12 C46 C47 122.4(3) . .
F12 C46 C45 116.4(3) . .
C47 C46 C45 121.1(3) . .
C46 C47 C42 118.3(3) . .
C46 C47 C48 121.3(3) . .
C42 C47 C48 120.4(3) . .
O12 C48 O11 121.9(3) . .
O12 C48 C47 117.8(3) . .
O11 C48 C47 120.3(3) . .
O12 C48 Sm1 54.86(16) . 2_656
O11 C48 Sm1 67.66(16) . 2_656
C47 C48 Sm1 168.5(2) . 2_656
C1 N1 C12 117.4(3) . .
C1 N1 Sm1 122.1(2) . .
C12 N1 Sm1 120.2(2) . .
C10 N2 C11 117.6(3) . .
C10 N2 Sm1 122.0(2) . .
C11 N2 Sm1 119.4(2) . .
C13 N3 C24 117.9(3) . .
C13 N3 Sm2 120.7(3) . .
C24 N3 Sm2 121.4(2) . .
C22 N4 C23 117.7(3) . .
C22 N4 Sm2 122.9(2) . .
C23 N4 Sm2 119.1(2) . .
C25 O1 Sm1 153.2(2) . .
C25 O2 Sm2 155.8(2) . .
C32 O3 Sm1 145.8(2) . 2_656
C33 O5 Sm2 92.5(2) . .
C33 O6 Sm2 95.5(2) . .
C40 O7 Sm2 167.8(2) . 2_665
C41 O9 Sm2 156.0(2) . .
C41 O10 Sm1 125.4(2) . .
C48 O11 Sm1 139.8(2) . .
C48 O11 Sm1 86.89(18) . 2_656
Sm1 O11 Sm1 117.58(8) . 2_656
C48 O12 Sm1 100.4(2) . 2_656
Sm1 O13 H13A 116.4 . .
Sm1 O13 H13B 112.3 . .
H13A O13 H13B 114.8 . .
Sm2 O14 H14A 123.2 . .
Sm2 O14 H14B 125.4 . .
H14A O14 H14B 111.1 . .
H15A O15 H15B 93.9 . .

loop_
_geom_bond_atom_site_label_1
_geom_bond_atom_site_label_2
_geom_bond_distance
_geom_bond_site_symmetry_2
Sm1 O10 2.373(2) .
Sm1 O3 2.373(2) 2_656
Sm1 O1 2.399(2) .
Sm1 O12 2.436(2) 2_656
Sm1 O13 2.453(2) .
Sm1 O11 2.599(2) .
Sm1 N1 2.614(3) .
Sm1 N2 2.634(3) .
Sm1 O11 2.714(2) 2_656
Sm1 C48 2.930(3) 2_656
Sm2 O7 2.281(2) 2_665
Sm2 O9 2.320(2) .
Sm2 O2 2.411(2) .
Sm2 O6 2.438(2) .
Sm2 O14 2.447(3) .
Sm2 O5 2.495(2) .
Sm2 N3 2.560(3) .
Sm2 N4 2.614(3) .
Sm2 C33 2.843(3) .
C1 N1 1.324(4) .
C1 C2 1.383(5) .
C1 H1 0.9300 .
C2 C3 1.355(6) .
C2 H2 0.9300 .
C3 C4 1.394(5) .
C3 H3 0.9300 .
C4 C12 1.401(5) .
C4 C5 1.430(5) .
C5 C6 1.332(5) .
C5 H5 0.9300 .
C6 C7 1.428(5) .
C6 H6 0.9300 .
C7 C8 1.403(5) .
C7 C11 1.404(5) .
C8 C9 1.361(5) .
C8 H8 0.9300 .
C9 C10 1.396(5) .
C9 H9 0.9300 .
C10 N2 1.326(4) .
C10 H10 0.9300 .
C11 N2 1.352(4) .
C11 C12 1.442(5) .
C12 N1 1.364(4) .
C13 N3 1.324(5) .
C13 C14 1.393(6) .
C13 H13 0.9300 .
C14 C15 1.368(6) .
C14 H14 0.9300 .
C15 C16 1.400(6) .
C15 H15 0.9300 .
C16 C24 1.404(5) .
C16 C17 1.429(6) .
C17 C18 1.331(7) .
C17 H17 0.9300 .
C18 C19 1.427(6) .
C18 H18 0.9300 .
C19 C20 1.402(6) .
C19 C23 1.409(5) .
C20 C21 1.357(6) .
C20 H20 0.9300 .
C21 C22 1.395(5) .
C21 H21 0.9300 .
C22 N4 1.314(5) .
C22 H22 0.9300 .
C23 N4 1.350(4) .
C23 C24 1.450(5) .
C24 N3 1.348(5) .
C25 O1 1.233(4) .
C25 O2 1.244(4) .
C25 C26 1.527(4) .
C26 C27 1.365(5) .
C26 C31 1.403(4) .
C27 F1 1.346(4) .
C27 C28 1.378(5) .
C28 F2 1.347(4) .
C28 C29 1.367(5) .
C29 F3 1.344(4) .
C29 C30 1.361(5) .
C30 F4 1.350(4) .
C30 C31 1.379(5) .
C31 C32 1.517(5) .
C32 O4 1.241(4) .
C32 O3 1.251(4) .
C33 O6 1.247(4) .
C33 O5 1.260(4) .
C33 C34 1.491(5) .
C34 C35 1.382(5) .
C34 C39 1.412(5) .
C35 F5 1.338(4) .
C35 C36 1.367(5) .
C36 F6 1.351(4) .
C36 C37 1.382(5) .
C37 F7 1.338(4) .
C37 C38 1.383(5) .
C38 F8 1.346(4) .
C38 C39 1.367(5) .
C39 C40 1.537(5) .
C40 O8 1.223(4) .
C40 O7 1.256(4) .
C41 O10 1.233(4) .
C41 O9 1.251(4) .
C41 C42 1.513(5) .
C42 C43 1.379(4) .
C42 C47 1.396(4) .
C43 F9 1.345(4) .
C43 C44 1.376(5) .
C44 F10 1.338(4) .
C44 C45 1.354(5) .
C45 F11 1.348(4) .
C45 C46 1.382(5) .
C46 F12 1.341(4) .
C46 C47 1.379(5) .
C47 C48 1.500(4) .
C48 O12 1.247(4) .
C48 O11 1.261(4) .
C48 Sm1 2.930(3) 2_656
O3 Sm1 2.373(2) 2_656
O7 Sm2 2.281(2) 2_665
O11 Sm1 2.714(2) 2_656
O12 Sm1 2.436(2) 2_656
O13 H13A 0.8304 .
O13 H13B 0.8431 .
O14 H14A 0.8124 .
O14 H14B 0.8303 .
O15 H15A 0.8043 .
O15 H15B 0.8415 .

loop_
_geom_torsion_atom_site_label_1
_geom_torsion_atom_site_label_2
_geom_torsion_atom_site_label_3
_geom_torsion_atom_site_label_4
_geom_torsion
_geom_torsion_site_symmetry_1
_geom_torsion_site_symmetry_4
N1 C1 C2 C3 0.0(7) . .
C1 C2 C3 C4 0.4(6) . .
C2 C3 C4 C12 0.7(6) . .
C2 C3 C4 C5 -178.1(4) . .
C3 C4 C5 C6 179.7(4) . .
C12 C4 C5 C6 0.9(6) . .
C4 C5 C6 C7 2.1(6) . .
C5 C6 C7 C8 175.4(4) . .
C5 C6 C7 C11 -2.8(6) . .
C11 C7 C8 C9 0.8(6) . .
C6 C7 C8 C9 -177.4(4) . .
C7 C8 C9 C10 -3.1(6) . .
C8 C9 C10 N2 3.2(6) . .
C8 C7 C11 N2 1.7(5) . .
C6 C7 C11 N2 -180.0(3) . .
C8 C7 C11 C12 -177.9(3) . .
C6 C7 C11 C12 0.4(5) . .
C3 C4 C12 N1 -2.4(5) . .
C5 C4 C12 N1 176.4(3) . .
C3 C4 C12 C11 177.9(3) . .
C5 C4 C12 C11 -3.2(5) . .
N2 C11 C12 N1 3.3(5) . .
C7 C11 C12 N1 -177.1(3) . .
N2 C11 C12 C4 -177.1(3) . .
C7 C11 C12 C4 2.5(5) . .
N3 C13 C14 C15 -0.4(7) . .
C13 C14 C15 C16 0.2(7) . .
C14 C15 C16 C24 -0.7(6) . .
C14 C15 C16 C17 177.6(4) . .
C15 C16 C17 C18 -179.5(5) . .
C24 C16 C17 C18 -1.3(8) . .
C16 C17 C18 C19 -1.1(9) . .
C17 C18 C19 C20 -178.4(5) . .
C17 C18 C19 C23 1.9(8) . .
C23 C19 C20 C21 -0.2(7) . .
C18 C19 C20 C21 -179.9(5) . .
C19 C20 C21 C22 0.1(8) . .
C20 C21 C22 N4 -0.2(8) . .
C20 C19 C23 N4 0.5(6) . .
C18 C19 C23 N4 -179.7(4) . .
C20 C19 C23 C24 179.9(4) . .
C18 C19 C23 C24 -0.4(6) . .
C15 C16 C24 N3 1.4(6) . .
C17 C16 C24 N3 -176.9(4) . .
C15 C16 C24 C23 -179.0(4) . .
C17 C16 C24 C23 2.7(6) . .
N4 C23 C24 N3 -2.9(5) . .
C19 C23 C24 N3 177.7(4) . .
N4 C23 C24 C16 177.5(3) . .
C19 C23 C24 C16 -1.9(5) . .
O1 C25 C26 C27 -63.4(4) . .
O2 C25 C26 C27 118.5(4) . .
O1 C25 C26 C31 115.6(4) . .
O2 C25 C26 C31 -62.5(4) . .
C31 C26 C27 F1 177.7(3) . .
C25 C26 C27 F1 -3.3(5) . .
C31 C26 C27 C28 -1.6(5) . .
C25 C26 C27 C28 177.4(3) . .
F1 C27 C28 F2 2.9(5) . .
C26 C27 C28 F2 -177.8(3) . .
F1 C27 C28 C29 -178.5(4) . .
C26 C27 C28 C29 0.8(6) . .
F2 C28 C29 F3 -1.2(6) . .
C27 C28 C29 F3 -179.8(4) . .
F2 C28 C29 C30 179.1(4) . .
C27 C28 C29 C30 0.5(6) . .
F3 C29 C30 F4 1.8(6) . .
C28 C29 C30 F4 -178.6(4) . .
F3 C29 C30 C31 179.4(3) . .
C28 C29 C30 C31 -0.9(6) . .
F4 C30 C31 C26 177.7(3) . .
C29 C30 C31 C26 0.1(6) . .
F4 C30 C31 C32 -0.3(5) . .
C29 C30 C31 C32 -177.9(4) . .
C27 C26 C31 C30 1.2(5) . .
C25 C26 C31 C30 -177.9(3) . .
C27 C26 C31 C32 179.1(3) . .
C25 C26 C31 C32 0.1(5) . .
C30 C31 C32 O4 -72.6(4) . .
C26 C31 C32 O4 109.5(4) . .
C30 C31 C32 O3 107.1(4) . .
C26 C31 C32 O3 -70.9(4) . .
O6 C33 C34 C35 167.1(3) . .
O5 C33 C34 C35 -13.9(5) . .
O6 C33 C34 C39 -11.7(5) . .
O5 C33 C34 C39 167.2(3) . .
C39 C34 C35 F5 177.1(3) . .
C33 C34 C35 F5 -1.7(6) . .
C39 C34 C35 C36 -0.6(6) . .
C33 C34 C35 C36 -179.5(4) . .
F5 C35 C36 F6 1.4(6) . .
C34 C35 C36 F6 179.3(4) . .
F5 C35 C36 C37 -177.4(4) . .
C34 C35 C36 C37 0.5(6) . .
F6 C36 C37 F7 -0.1(6) . .
C35 C36 C37 F7 178.7(4) . .
F6 C36 C37 C38 -179.4(4) . .
C35 C36 C37 C38 -0.6(6) . .
F7 C37 C38 F8 0.4(6) . .
C36 C37 C38 F8 179.7(4) . .
F7 C37 C38 C39 -178.4(4) . .
C36 C37 C38 C39 0.8(6) . .
F8 C38 C39 C34 -179.7(3) . .
C37 C38 C39 C34 -0.9(6) . .
F8 C38 C39 C40 0.0(5) . .
C37 C38 C39 C40 178.8(3) . .
C35 C34 C39 C38 0.8(5) . .
C33 C34 C39 C38 179.7(3) . .
C35 C34 C39 C40 -178.9(3) . .
C33 C34 C39 C40 0.0(5) . .
C38 C39 C40 O8 84.8(4) . .
C34 C39 C40 O8 -95.4(4) . .
C38 C39 C40 O7 -89.6(4) . .
C34 C39 C40 O7 90.1(4) . .
O10 C41 C42 C43 87.8(4) . .
O9 C41 C42 C43 -90.6(4) . .
O10 C41 C42 C47 -92.6(4) . .
O9 C41 C42 C47 89.1(4) . .
C47 C42 C43 F9 -178.7(3) . .
C41 C42 C43 F9 0.9(5) . .
C47 C42 C43 C44 2.0(5) . .
C41 C42 C43 C44 -178.4(3) . .
F9 C43 C44 F10 0.1(5) . .
C42 C43 C44 F10 179.3(3) . .
F9 C43 C44 C45 179.7(3) . .
C42 C43 C44 C45 -1.0(6) . .
F10 C44 C45 F11 -1.1(6) . .
C43 C44 C45 F11 179.2(3) . .
F10 C44 C45 C46 178.5(3) . .
C43 C44 C45 C46 -1.2(6) . .
F11 C45 C46 F12 0.6(5) . .
C44 C45 C46 F12 -179.1(3) . .
F11 C45 C46 C47 -178.0(3) . .
C44 C45 C46 C47 2.4(6) . .
F12 C46 C47 C42 -179.8(3) . .
C45 C46 C47 C42 -1.4(5) . .
F12 C46 C47 C48 -0.2(5) . .
C45 C46 C47 C48 178.2(3) . .
C43 C42 C47 C46 -0.8(5) . .
C41 C42 C47 C46 179.6(3) . .
C43 C42 C47 C48 179.6(3) . .
C41 C42 C47 C48 0.0(5) . .
C46 C47 C48 O12 26.5(5) . .
C42 C47 C48 O12 -153.9(3) . .
C46 C47 C48 O11 -152.7(3) . .
C42 C47 C48 O11 26.9(5) . .
C46 C47 C48 Sm1 -21.5(13) . 2_656
C42 C47 C48 Sm1 158.1(10) . 2_656
C2 C1 N1 C12 -1.7(6) . .
C2 C1 N1 Sm1 172.3(3) . .
C4 C12 N1 C1 2.9(5) . .
C11 C12 N1 C1 -177.5(3) . .
C4 C12 N1 Sm1 -171.2(3) . .
C11 C12 N1 Sm1 8.5(4) . .
C9 C10 N2 C11 -0.7(5) . .
C9 C10 N2 Sm1 -169.3(3) . .
C7 C11 N2 C10 -1.8(5) . .
C12 C11 N2 C10 177.8(3) . .
C7 C11 N2 Sm1 167.1(3) . .
C12 C11 N2 Sm1 -13.3(4) . .
C14 C13 N3 C24 1.0(6) . .
C14 C13 N3 Sm2 -178.6(3) . .
C16 C24 N3 C13 -1.6(6) . .
C23 C24 N3 C13 178.8(3) . .
C16 C24 N3 Sm2 178.1(3) . .
C23 C24 N3 Sm2 -1.6(4) . .
C21 C22 N4 C23 0.5(6) . .
C21 C22 N4 Sm2 174.5(4) . .
C19 C23 N4 C22 -0.7(6) . .
C24 C23 N4 C22 179.9(3) . .
C19 C23 N4 Sm2 -174.9(3) . .
C24 C23 N4 Sm2 5.7(4) . .
O2 C25 O1 Sm1 59.2(7) . .
C26 C25 O1 Sm1 -118.6(5) . .
O1 C25 O2 Sm2 33.1(8) . .
C26 C25 O2 Sm2 -149.1(5) . .
O4 C32 O3 Sm1 -24.8(6) . 2_656
C31 C32 O3 Sm1 155.6(3) . 2_656
O6 C33 O5 Sm2 1.4(4) . .
C34 C33 O5 Sm2 -177.6(3) . .
O5 C33 O6 Sm2 -1.4(4) . .
C34 C33 O6 Sm2 177.5(3) . .
O8 C40 O7 Sm2 -170.5(8) . 2_665
C39 C40 O7 Sm2 3.3(13) . 2_665
O10 C41 O9 Sm2 109.4(6) . .
C42 C41 O9 Sm2 -72.5(6) . .
O9 C41 O10 Sm1 -99.1(3) . .
C42 C41 O10 Sm1 82.8(3) . .
O12 C48 O11 Sm1 -139.4(3) . .
C47 C48 O11 Sm1 39.8(5) . .
Sm1 C48 O11 Sm1 -130.9(3) 2_656 .
O12 C48 O11 Sm1 -8.5(3) . 2_656
C47 C48 O11 Sm1 170.6(3) . 2_656
O11 C48 O12 Sm1 9.6(3) . 2_656
C47 C48 O12 Sm1 -169.5(2) . 2_656
